data_4060948
loop_
_publ_author_name
'Esteruelas, Miguel A.'
'L\'opez, Ana M.'
'Mateo, A. Concepci\'on'
'O\~nate, Enrique'

_publ_section_title
;
 New Half-Sandwich Alkyl, Aryl, Aryloxide, and Propargyloxide Titanium(IV)
 Complexes Containing a Cyclopentadienyl Ligand with a Pendant Ether
 Substituent: Behavior and Influence in the Hydroamination of
 Alkynes of the Ether Group
;
_journal_coden_ASTM ORGND7
_journal_issue 6
_journal_name_full Organometallics
_journal_page_first 1448
_journal_page_last 1460
_journal_paper_doi 10.1021/om051031b
_journal_volume 25
_journal_year 2006
_chemical_formula_sum 'C9 H14 Cl2 O Ti'
_chemical_formula_weight 257.00
_space_group_IT_number 4
_symmetry_cell_setting monoclinic
_symmetry_space_group_name_Hall 'P 2yb'
_symmetry_space_group_name_H-M 'P 1 21 1'
_cell_angle_alpha 90.00
_cell_angle_beta 109.0610(10)
_cell_angle_gamma 90.00
_cell_formula_units_Z 2
_cell_length_a 6.8794(6)
_cell_length_b 9.2704(8)
_cell_length_c 9.0919(8)
_cell_measurement_temperature 100(2)
_cell_volume 548.04(8)
_diffrn_ambient_temperature 100(2)
_exptl_crystal_density_diffrn 1.557
_cod_duplicate_entry 4074940
_cod_original_sg_symbol_H-M 'P 21'
_cod_database_code 4060948

loop_
_symmetry_equiv_pos_as_xyz
'x, y, z'
'-x, y+1/2, -z'

loop_
_atom_site_label
_atom_site_type_symbol
_atom_site_fract_x
_atom_site_fract_y
_atom_site_fract_z
_atom_site_U_iso_or_equiv
_atom_site_adp_type
_atom_site_occupancy
_atom_site_symmetry_multiplicity
_atom_site_calc_flag
_atom_site_refinement_flags
_atom_site_disorder_assembly
_atom_site_disorder_group
Ti Ti 0.67573(6) 0.67919(18) 0.21860(5) 0.01697(13) Uani 1 1 d . . .
Cl1 Cl 0.5666(3) 0.89483(8) 0.2926(2) 0.0314(4) Uani 1 1 d . . .
Cl2 Cl 0.5683(3) 0.46270(10) 0.2908(3) 0.0379(5) Uani 1 1 d . . .
O O 0.8673(3) 0.6831(7) 0.4834(2) 0.0282(5) Uani 1 1 d . . .
C1 C 0.3946(4) 0.6719(10) 0.0267(3) 0.0282(7) Uani 1 1 d . . .
H1A H 0.2779 0.6687 0.0660 0.042 Uiso 1 1 calc R . .
H1B H 0.3932 0.5856 -0.0359 0.042 Uiso 1 1 calc R . .
H1C H 0.3839 0.7581 -0.0378 0.042 Uiso 1 1 calc R . .
C2 C 1.0558(5) 0.6155(4) 0.5271(4) 0.0247(7) Uani 1 1 d . . .
H2A H 1.0384 0.5099 0.5127 0.030 Uiso 1 1 calc R . .
H2B H 1.1329 0.6354 0.6378 0.030 Uiso 1 1 calc R . .
C3 C 1.1727(4) 0.6780(10) 0.4203(3) 0.0321(7) Uani 1 1 d . . .
H3A H 1.2205 0.7772 0.4538 0.038 Uiso 1 1 calc R . .
H3B H 1.2944 0.6177 0.4282 0.038 Uiso 1 1 calc R . .
C4 C 1.0302(4) 0.6799(10) 0.2551(3) 0.0222(6) Uani 1 1 d U . .
C5 C 0.9437(10) 0.8028(7) 0.1691(9) 0.0218(13) Uani 1 1 d U . .
H5 H 0.9715 0.9003 0.2012 0.026 Uiso 1 1 calc R . .
C6 C 0.8028(10) 0.7524(9) 0.0211(9) 0.0280(12) Uani 1 1 d U . .
H6 H 0.7187 0.8106 -0.0612 0.034 Uiso 1 1 calc R . .
C7 C 0.8154(10) 0.6012(8) 0.0233(8) 0.0266(12) Uani 1 1 d U . .
H7 H 0.7428 0.5392 -0.0597 0.032 Uiso 1 1 calc R . .
C8 C 0.9460(10) 0.5582(7) 0.1607(9) 0.0244(14) Uani 1 1 d U . .
H8 H 0.9777 0.4606 0.1908 0.029 Uiso 1 1 calc R . .
C9 C 0.7692(4) 0.6839(9) 0.6014(3) 0.0262(7) Uani 1 1 d . . .
H9A H 0.7059 0.5896 0.6040 0.039 Uiso 1 1 calc R . .
H9B H 0.6630 0.7589 0.5773 0.039 Uiso 1 1 calc R . .
H9C H 0.8719 0.7037 0.7030 0.039 Uiso 1 1 calc R . .

loop_
_atom_site_aniso_label
_atom_site_aniso_U_11
_atom_site_aniso_U_22
_atom_site_aniso_U_33
_atom_site_aniso_U_23
_atom_site_aniso_U_13
_atom_site_aniso_U_12
Ti 0.0135(2) 0.0246(2) 0.0151(2) 0.0004(7) 0.00766(17) 0.0014(6)
Cl1 0.0380(12) 0.0291(10) 0.0315(11) 0.0002(8) 0.0175(9) 0.0073(7)
Cl2 0.0494(13) 0.0354(12) 0.0357(13) -0.0055(9) 0.0231(11) -0.0097(8)
O 0.0150(9) 0.0563(14) 0.0164(9) -0.006(3) 0.0093(7) 0.005(3)
C1 0.0147(12) 0.048(2) 0.0224(14) 0.007(4) 0.0074(11) 0.000(3)
C2 0.0185(17) 0.0360(18) 0.0200(16) 0.0019(14) 0.0071(14) 0.0059(14)
C3 0.0139(12) 0.064(2) 0.0198(13) 0.002(5) 0.0078(11) 0.004(4)
C4 0.0141(12) 0.0352(15) 0.0201(12) -0.005(3) 0.0093(10) 0.010(3)
C5 0.022(4) 0.030(2) 0.020(3) -0.003(2) 0.015(3) -0.006(2)
C6 0.012(3) 0.055(2) 0.022(3) 0.009(3) 0.011(2) 0.000(3)
C7 0.023(3) 0.042(2) 0.020(3) -0.013(3) 0.015(2) -0.011(3)
C8 0.018(4) 0.028(2) 0.035(4) -0.001(2) 0.019(3) 0.001(2)
C9 0.0211(13) 0.0423(19) 0.0188(13) 0.015(4) 0.0113(11) 0.003(3)

loop_
_geom_bond_atom_site_label_1
_geom_bond_atom_site_label_2
_geom_bond_distance
_geom_bond_site_symmetry_2
_geom_bond_publ_flag
Ti C1 2.141(3) . ?
Ti Cl2 2.307(2) . ?
Ti Cl1 2.3114(18) . ?
Ti C5 2.336(6) . ?
Ti O 2.3373(18) . ?
Ti C6 2.340(7) . ?
Ti C4 2.351(2) . ?
Ti C8 2.373(6) . ?
Ti C7 2.391(7) . ?
O C2 1.377(5) . ?
O C9 1.441(3) . ?
C1 H1A 0.9800 . ?
C1 H1B 0.9800 . ?
C1 H1C 0.9800 . ?
C2 C3 1.561(5) . ?
C2 H2A 0.9900 . ?
C2 H2B 0.9900 . ?
C3 C4 1.501(3) . ?
C3 H3A 0.9900 . ?
C3 H3B 0.9900 . ?
C4 C5 1.400(9) . ?
C4 C8 1.421(9) . ?
C5 C6 1.455(10) . ?
C5 H5 0.9500 . ?
C6 C7 1.404(5) . ?
C6 H6 0.9500 . ?
C7 C8 1.340(10) . ?
C7 H7 0.9500 . ?
C8 H8 0.9500 . ?
C9 H9A 0.9800 . ?
C9 H9B 0.9800 . ?
C9 H9C 0.9800 . ?
